data_7243766
loop_
_publ_author_name
'Okayasu, Misaki'
'Kikkawa, Shoko'
'Hikawa, Hidemasa'
'Azumaya, Isao'

_publ_section_title
;
 Relationship between crystal shape and unit cell shape: crystal shape
 modification via co-crystallization toward SXRD-suitable crystals
;
_journal_issue 44
_journal_name_full CrystEngComm
_journal_page_first 7760
_journal_page_last 7770
_journal_paper_doi 10.1039/D1CE00897H
_journal_volume 23
_journal_year 2021
_chemical_formula_moiety 'C25 H24 N3 O2 S'
_chemical_formula_sum 'C25 H24 N3 O2 S'
_chemical_formula_weight 430.54
_space_group_crystal_system monoclinic
_space_group_IT_number 14
_space_group_name_Hall '-P 2ybc'
_space_group_name_H-M_alt 'P 1 21/c 1'
_atom_sites_solution_hydrogens geom
_atom_sites_solution_primary direct
_atom_sites_solution_secondary difmap
_audit_update_record
;
2021-06-02 deposited with the CCDC.	2021-10-28 downloaded from the CCDC.
;
_cell_angle_alpha 90.0000
_cell_angle_beta 91.683(3)
_cell_angle_gamma 90.0000
_cell_formula_units_Z 4
_cell_length_a 12.6908(4)
_cell_length_b 11.0757(3)
_cell_length_c 15.7411(5)
_cell_measurement_reflns_used 14531
_cell_measurement_temperature 93
_cell_measurement_theta_max 29.56
_cell_measurement_theta_min 2.77
_cell_volume 2211.61(12)
_computing_cell_refinement 'CrysAlisPro 1.171.38.43 (Rigaku OD, 2015)'
_computing_data_collection 'CrysAlisPro 1.171.38.43 (Rigaku OD, 2015)'
_computing_data_reduction 'CrysAlisPro 1.171.38.43 (Rigaku OD, 2015)'
_computing_molecular_graphics 'CrystalStructure 4.3'
_computing_publication_material 'CrystalStructure 4.3 (Rigaku, 2019)'
_computing_structure_refinement 'SHELXL Version 2018/3 (Sheldrick, 2008)'
_computing_structure_solution 'SHELXT Version 2018/2 (Sheldrick, 2014)'
_diffrn_ambient_temperature 93
_diffrn_detector_area_resol_mean 5.811
_diffrn_measured_fraction_theta_full 0.999
_diffrn_measured_fraction_theta_max 0.998
_diffrn_measurement_device_type 'Rigaku XtaLAB P200'
_diffrn_measurement_method \w
_diffrn_radiation_type 'Mo K\a'
_diffrn_radiation_wavelength 0.71073
_diffrn_reflns_av_R_equivalents 0.0464
_diffrn_reflns_av_unetI/netI 0.0307
_diffrn_reflns_Laue_measured_fraction_full 0.999
_diffrn_reflns_Laue_measured_fraction_max 0.998
_diffrn_reflns_limit_h_max 16
_diffrn_reflns_limit_h_min -16
_diffrn_reflns_limit_k_max 14
_diffrn_reflns_limit_k_min -14
_diffrn_reflns_limit_l_max 19
_diffrn_reflns_limit_l_min -20
_diffrn_reflns_number 34411
_diffrn_reflns_point_group_measured_fraction_full 0.999
_diffrn_reflns_point_group_measured_fraction_max 0.998
_diffrn_reflns_theta_full 25.242
_diffrn_reflns_theta_max 27.499
_diffrn_reflns_theta_min 2.589
_diffrn_standards_number 0
_exptl_absorpt_coefficient_mu 0.173
_exptl_absorpt_correction_T_max 0.995
_exptl_absorpt_correction_T_min 0.663
_exptl_absorpt_correction_type multi-scan
_exptl_absorpt_process_details
;
CrysAlisPro 1.171.38.43 (Rigaku Oxford Diffraction, 2015)
Empirical absorption correction using spherical harmonics,
 implemented in SCALE3 ABSPACK scaling algorithm.
;
_exptl_crystal_colour colourless
_exptl_crystal_density_diffrn 1.293
_exptl_crystal_density_method 'not measured'
_exptl_crystal_description prism
_exptl_crystal_F_000 908.00
_exptl_crystal_size_max 0.160
_exptl_crystal_size_mid 0.030
_exptl_crystal_size_min 0.030
_refine_diff_density_max 0.39
_refine_diff_density_min -0.37
_refine_ls_extinction_method none
_refine_ls_goodness_of_fit_ref 1.119
_refine_ls_hydrogen_treatment refxyz
_refine_ls_number_parameters 328
_refine_ls_number_reflns 5070
_refine_ls_number_restraints 8
_refine_ls_R_factor_all 0.0607
_refine_ls_R_factor_gt 0.0518
_refine_ls_shift/su_max 0.000
_refine_ls_structure_factor_coef Fsqd
_refine_ls_weighting_details 'w = 1/[\s^2^(Fo^2^)+(0.0277P)^2^+1.8397P] where P=(Fo^2^+2Fc^2^)/3'
_refine_ls_weighting_scheme calc
_refine_ls_wR_factor_gt 0.1177
_refine_ls_wR_factor_ref 0.1219
_reflns_Friedel_coverage 0.000
_reflns_number_gt 4399
_reflns_number_total 5070
_reflns_threshold_expression F^2^>2.0\s(F^2^)
_cod_data_source_file d1ce00897h2.cif
_cod_data_source_block mab004_1b_03a46N
_cod_depositor_comments 'Adding full bibliography for 7243759--7243776.cif.'
_cod_database_code 7243766

loop_
_space_group_symop_id
_space_group_symop_operation_xyz
1 +X,+Y,+Z
2 -X,1/2+Y,1/2-Z
3 -X,-Y,-Z
4 +X,-1/2-Y,-1/2+Z

loop_
_atom_site_label
_atom_site_type_symbol
_atom_site_fract_x
_atom_site_fract_y
_atom_site_fract_z
_atom_site_U_iso_or_equiv
_atom_site_adp_type
_atom_site_occupancy
_atom_site_site_symmetry_order
_atom_site_calc_flag
_atom_site_refinement_flags_posn
_atom_site_refinement_flags_adp
_atom_site_refinement_flags_occupancy
_atom_site_disorder_assembly
_atom_site_disorder_group
S1 S 0.79102(4) 0.57659(5) 0.65167(4) 0.03016(17) Uani 0.910(2) 1 d . . P A 1
O1 O 0.76866(11) 0.65015(12) 0.72469(10) 0.0393(3) Uani 1 1 d . . . . .
O2 O 0.84651(11) 0.62815(13) 0.58221(10) 0.0373(4) Uani 0.910(2) 1 d . . P A 1
N1 N 0.68013(13) 0.52733(16) 0.60889(13) 0.0306(4) Uani 0.910(2) 1 d . . P A 1
H1 H 0.6875(19) 0.506(2) 0.5559(16) 0.037 Uiso 0.910(2) 1 d . U P A 1
N2 N 0.71880(14) 0.45403(16) 0.43218(12) 0.0422(4) Uani 1 1 d . . . . .
C5 C 0.51386(14) 0.39718(17) 0.78077(14) 0.0346(4) Uani 1 1 d . . . . .
C18 C 0.74617(14) 0.45405(16) 0.25572(13) 0.0314(4) Uani 1 1 d . . . . .
C6 C 0.59247(14) 0.46578(17) 0.74082(14) 0.0367(5) Uani 1 1 d . . . . .
H6 H 0.637129 0.515229 0.773256 0.044 Uiso 1 1 calc R U . . .
N3 N 0.77461(17) 0.4730(2) -0.01533(13) 0.0550(5) Uani 1 1 d . . . . .
C23 C 0.75713(14) 0.45912(17) 0.16249(13) 0.0328(4) Uani 1 1 d . . . . .
C22 C 0.78958(15) 0.56452(18) 0.12288(13) 0.0350(4) Uani 1 1 d . . . . .
H22 H 0.806883 0.632566 0.154979 0.042 Uiso 1 1 calc R U . . .
C4 C 0.44792(14) 0.32458(17) 0.73034(14) 0.0340(4) Uani 1 1 d . . . . .
H4 H 0.396348 0.278549 0.755850 0.041 Uiso 1 1 calc R U . . .
C17 C 0.81314(15) 0.51933(18) 0.31006(13) 0.0355(4) Uani 1 1 d . . . . .
H17 H 0.867993 0.564549 0.288461 0.043 Uiso 1 1 calc R U . . .
C19 C 0.66621(15) 0.38670(17) 0.29261(14) 0.0368(5) Uani 1 1 d . . . . .
H19 H 0.620693 0.339893 0.258967 0.044 Uiso 1 1 calc R U . . .
C2 C 0.53575(14) 0.38758(17) 0.60470(14) 0.0354(4) Uani 1 1 d . . . . .
H2 H 0.542842 0.384806 0.546099 0.043 Uiso 1 1 calc R U . . .
C3 C 0.45754(14) 0.31940(17) 0.64237(14) 0.0342(4) Uani 1 1 d . . . . .
C7 C 0.86162(14) 0.44732(18) 0.68832(16) 0.0416(5) Uani 1 1 d . . . . .
C20 C 0.65588(16) 0.39066(18) 0.37907(15) 0.0414(5) Uani 1 1 d . . . . .
H20 H 0.601539 0.346364 0.402313 0.050 Uiso 1 1 calc R U . . .
C1 C 0.60309(14) 0.45953(17) 0.65373(14) 0.0343(4) Uani 1 1 d . . . . .
C16 C 0.79731(16) 0.51624(19) 0.39628(14) 0.0403(5) Uani 1 1 d . . . . .
H16 H 0.843404 0.559539 0.431751 0.048 Uiso 1 1 calc R U . . .
C24 C 0.73379(16) 0.36034(19) 0.11032(15) 0.0424(5) Uani 1 1 d . . . . .
H24 H 0.711221 0.287939 0.133544 0.051 Uiso 1 1 calc R U . . .
C8 C 0.86275(16) 0.4189(2) 0.77396(17) 0.0477(6) Uani 1 1 d . . . . .
H8 H 0.827917 0.467636 0.812187 0.057 Uiso 1 1 calc R U . . .
C21 C 0.79584(18) 0.5671(2) 0.03562(14) 0.0449(5) Uani 1 1 d . . . . .
H21 H 0.816174 0.639138 0.010489 0.054 Uiso 1 1 calc R U . . .
C14 C 0.50102(16) 0.4050(2) 0.87431(14) 0.0367(5) Uani 0.916(3) 1 d . . P B 4
H14A H 0.569187 0.407555 0.902359 0.055 Uiso 0.916(3) 1 calc R U P B 4
H14B H 0.463087 0.335562 0.893387 0.055 Uiso 0.916(3) 1 calc R U P B 4
H14C H 0.462522 0.476857 0.887510 0.055 Uiso 0.916(3) 1 calc R U P B 4
C11 C 0.96683(16) 0.2716(2) 0.6591(2) 0.0551(7) Uani 1 1 d . . . . .
C10 C 0.96698(18) 0.2450(2) 0.7457(2) 0.0578(7) Uani 1 1 d . . . . .
H10 H 1.002487 0.176627 0.765342 0.069 Uiso 1 1 calc R U . . .
C12 C 0.91246(15) 0.37612(19) 0.63045(18) 0.0472(6) Uani 1 1 d . . . . .
H12 H 0.911018 0.396627 0.573134 0.057 Uiso 1 1 calc R U . . .
C13 C 0.38530(17) 0.24120(19) 0.58789(14) 0.0383(5) Uani 0.960(3) 1 d . . P C 3
H13A H 0.422475 0.170074 0.570960 0.057 Uiso 0.960(3) 1 calc R U P C 3
H13B H 0.362360 0.285496 0.538297 0.057 Uiso 0.960(3) 1 calc R U P C 3
H13C H 0.325149 0.218319 0.619787 0.057 Uiso 0.960(3) 1 calc R U P C 3
C25 C 0.74469(19) 0.3717(2) 0.02356(17) 0.0543(7) Uani 1 1 d . . . . .
H25 H 0.730251 0.304289 -0.010070 0.065 Uiso 1 1 calc R U . . .
C9 C 0.91690(18) 0.3160(2) 0.8022(2) 0.0567(7) Uani 1 1 d . . . . .
C15 C 1.0215(2) 0.1928(3) 0.6021(2) 0.0464(7) Uani 0.781(3) 1 d . . P D 5
H15A H 1.092205 0.179864 0.623471 0.070 Uiso 0.781(3) 1 calc R U P D 5
H15B H 1.023366 0.229439 0.546847 0.070 Uiso 0.781(3) 1 calc R U P D 5
H15C H 0.985267 0.116892 0.597951 0.070 Uiso 0.781(3) 1 calc R U P D 5
C26 C 0.9297(6) 0.2752(7) 0.8708(4) 0.0513(18) Uani 0.343(3) 1 d . . P E 6
H26A H 0.868164 0.230597 0.885946 0.077 Uiso 0.343(3) 1 calc R U P E 6
H26B H 0.941661 0.339500 0.910896 0.077 Uiso 0.343(3) 1 calc R U P E 6
H26C H 0.989678 0.222404 0.871625 0.077 Uiso 0.343(3) 1 calc R U P E 6
S1A S 0.7038(6) 0.5841(6) 0.6701(5) 0.053(2) Uani 0.090(2) 1 d . . P A 2
O2A O 0.6543(16) 0.653(2) 0.6033(13) 0.063(5) Uani 0.090(2) 1 d . . P A 2
N1A N 0.808(2) 0.502(2) 0.637(2) 0.080(9) Uani 0.090(2) 1 d . . P A 2
H1A H 0.822201 0.499996 0.584087 0.096 Uiso 0.090(2) 1 calc R U P A 2

loop_
_atom_site_aniso_label
_atom_site_aniso_U_11
_atom_site_aniso_U_22
_atom_site_aniso_U_33
_atom_site_aniso_U_23
_atom_site_aniso_U_13
_atom_site_aniso_U_12
S1 0.0200(3) 0.0206(3) 0.0498(3) 0.0020(2) -0.00060(19) -0.00080(18)
O1 0.0342(7) 0.0249(7) 0.0587(9) -0.0029(6) -0.0028(6) 0.0000(5)
O2 0.0288(7) 0.0288(7) 0.0543(10) 0.0007(7) 0.0037(7) -0.0050(6)
N1 0.0217(8) 0.0298(9) 0.0400(10) 0.0026(8) -0.0017(7) -0.0019(7)
N2 0.0365(9) 0.0389(9) 0.0514(11) 0.0095(8) 0.0033(8) 0.0001(7)
C5 0.0225(8) 0.0271(9) 0.0539(12) 0.0019(8) -0.0034(8) 0.0067(7)
C18 0.0252(8) 0.0202(8) 0.0486(11) -0.0002(8) -0.0034(8) 0.0032(6)
C6 0.0221(8) 0.0257(9) 0.0618(14) -0.0006(9) -0.0095(8) 0.0034(7)
N3 0.0584(12) 0.0582(13) 0.0475(12) -0.0140(10) -0.0150(9) 0.0099(10)
C23 0.0224(8) 0.0262(9) 0.0492(12) -0.0052(8) -0.0079(8) 0.0036(7)
C22 0.0332(10) 0.0298(9) 0.0416(11) -0.0057(8) -0.0057(8) 0.0007(8)
C4 0.0237(8) 0.0246(9) 0.0537(12) 0.0030(8) 0.0015(8) 0.0018(7)
C17 0.0291(9) 0.0304(10) 0.0470(12) -0.0015(9) 0.0013(8) -0.0056(7)
C19 0.0259(9) 0.0231(9) 0.0608(14) 0.0062(9) -0.0066(8) 0.0002(7)
C2 0.0270(9) 0.0297(9) 0.0497(12) 0.0034(9) 0.0025(8) 0.0057(7)
C3 0.0262(9) 0.0252(9) 0.0512(12) 0.0025(8) 0.0021(8) 0.0043(7)
C7 0.0189(8) 0.0255(9) 0.0800(16) 0.0044(10) -0.0069(9) -0.0011(7)
C20 0.0303(10) 0.0289(10) 0.0649(15) 0.0117(10) 0.0017(9) -0.0006(8)
C1 0.0229(8) 0.0278(9) 0.0522(12) 0.0071(8) 0.0013(8) 0.0062(7)
C16 0.0352(10) 0.0396(11) 0.0459(12) -0.0017(9) -0.0007(9) -0.0056(9)
C24 0.0339(10) 0.0282(10) 0.0641(15) -0.0105(10) -0.0161(9) 0.0036(8)
C8 0.0287(10) 0.0350(11) 0.0785(17) 0.0147(11) -0.0142(10) -0.0053(8)
C21 0.0465(12) 0.0428(12) 0.0452(12) -0.0021(10) -0.0053(10) 0.0034(10)
C14 0.0270(10) 0.0384(12) 0.0444(13) 0.0034(10) -0.0050(9) -0.0002(8)
C11 0.0220(9) 0.0314(11) 0.111(2) -0.0134(13) -0.0077(11) -0.0038(8)
C10 0.0346(11) 0.0360(12) 0.101(2) 0.0178(13) -0.0269(13) -0.0064(9)
C12 0.0235(9) 0.0349(11) 0.0828(17) -0.0016(11) -0.0081(10) -0.0036(8)
C13 0.0382(11) 0.0306(10) 0.0461(12) -0.0022(9) 0.0018(9) -0.0026(8)
C25 0.0511(13) 0.0443(13) 0.0660(16) -0.0252(12) -0.0249(12) 0.0096(11)
C9 0.0331(11) 0.0373(12) 0.098(2) 0.0144(13) -0.0205(12) -0.0027(9)
C15 0.0357(14) 0.0432(15) 0.0601(19) -0.0072(14) -0.0007(12) 0.0038(12)
C26 0.049(4) 0.059(4) 0.045(4) 0.024(3) -0.012(3) -0.002(3)
S1A 0.056(4) 0.040(4) 0.064(5) 0.006(3) -0.002(3) -0.004(3)
O2A 0.062(10) 0.061(11) 0.065(9) 0.005(9) 0.004(8) 0.004(8)
N1A 0.072(12) 0.016(10) 0.15(3) -0.006(12) 0.055(15) 0.010(9)

loop_
_atom_type_symbol
_atom_type_description
_atom_type_scat_dispersion_real
_atom_type_scat_dispersion_imag
_atom_type_scat_source
C C 0.0033 0.0016
;
International Tables for Crystallography
(Vol. C, Tables 4.2.6.8 and 6.1.1.4)
;
H H 0.0000 0.0000
;
International Tables for Crystallography
(Vol. C, Table 6.1.1.4)
;
N N 0.0061 0.0033
;
International Tables for Crystallography
(Vol. C, Tables 4.2.6.8 and 6.1.1.4)
;
O O 0.0106 0.0060
;
International Tables for Crystallography
(Vol. C, Tables 4.2.6.8 and 6.1.1.4)
;
S S 0.1246 0.1234
;
International Tables for Crystallography
(Vol. C, Tables 4.2.6.8 and 6.1.1.4)
;

loop_
_geom_angle_atom_site_label_1
_geom_angle_atom_site_label_2
_geom_angle_atom_site_label_3
_geom_angle
_geom_angle_site_symmetry_1
_geom_angle_site_symmetry_3
_geom_angle_publ_flag
O2 S1 O1 119.60(9) . . ?
O2 S1 N1 104.74(10) . . ?
O1 S1 N1 109.21(9) . . ?
O2 S1 C7 108.29(10) . . ?
O1 S1 C7 107.77(10) . . ?
N1 S1 C7 106.53(9) . . ?
C1 N1 S1 124.23(15) . . ?
C1 N1 H1 115.1(17) . . ?
S1 N1 H1 111.5(16) . . ?
C20 N2 C16 116.16(19) . . ?
C4 C5 C6 118.44(19) . . ?
C4 C5 C14 121.07(18) . . ?
C6 C5 C14 120.47(18) . . ?
C17 C18 C19 117.36(19) . . ?
C17 C18 C23 121.12(17) . . ?
C19 C18 C23 121.49(17) . . ?
C1 C6 C5 120.25(18) . . ?
C1 C6 H6 119.9 . . ?
C5 C6 H6 119.9 . . ?
C21 N3 C25 115.7(2) . . ?
C22 C23 C24 117.1(2) . . ?
C22 C23 C18 120.93(17) . . ?
C24 C23 C18 122.01(19) . . ?
C21 C22 C23 119.38(19) . . ?
C21 C22 H22 120.3 . . ?
C23 C22 H22 120.3 . . ?
C5 C4 C3 121.41(18) . . ?
C5 C4 H4 119.3 . . ?
C3 C4 H4 119.3 . . ?
C16 C17 C18 119.25(18) . . ?
C16 C17 H17 120.4 . . ?
C18 C17 H17 120.4 . . ?
C20 C19 C18 119.09(19) . . ?
C20 C19 H19 120.5 . . ?
C18 C19 H19 120.5 . . ?
C1 C2 C3 120.6(2) . . ?
C1 C2 H2 119.7 . . ?
C3 C2 H2 119.7 . . ?
C2 C3 C4 118.97(19) . . ?
C2 C3 C13 119.83(19) . . ?
C4 C3 C13 121.20(18) . . ?
N1A C7 C12 96.5(14) . . ?
N1A C7 C8 139.1(13) . . ?
C12 C7 C8 121.4(2) . . ?
C12 C7 S1 119.18(19) . . ?
C8 C7 S1 119.38(18) . . ?
N2 C20 C19 124.33(19) . . ?
N2 C20 H20 117.8 . . ?
C19 C20 H20 117.8 . . ?
C6 C1 C2 120.26(18) . . ?
C6 C1 N1 123.30(18) . . ?
C2 C1 N1 116.41(19) . . ?
C6 C1 S1A 85.0(3) . . ?
C2 C1 S1A 153.8(3) . . ?
N2 C16 C17 123.78(19) . . ?
N2 C16 H16 118.1 . . ?
C17 C16 H16 118.1 . . ?
C25 C24 C23 119.0(2) . . ?
C25 C24 H24 120.5 . . ?
C23 C24 H24 120.5 . . ?
C7 C8 C9 119.2(3) . . ?
C7 C8 H8 120.4 . . ?
C9 C8 H8 120.4 . . ?
N3 C21 C22 124.4(2) . . ?
N3 C21 H21 117.8 . . ?
C22 C21 H21 117.8 . . ?
C5 C14 H14A 109.5 . . ?
C5 C14 H14B 109.5 . . ?
H14A C14 H14B 109.5 . . ?
C5 C14 H14C 109.5 . . ?
H14A C14 H14C 109.5 . . ?
H14B C14 H14C 109.5 . . ?
C10 C11 C12 118.1(2) . . ?
C10 C11 C15 119.6(2) . . ?
C12 C11 C15 122.3(3) . . ?
C9 C10 C11 122.1(2) . . ?
C9 C10 H10 119.0 . . ?
C11 C10 H10 119.0 . . ?
C7 C12 C11 119.4(2) . . ?
C7 C12 H12 120.3 . . ?
C11 C12 H12 120.3 . . ?
C3 C13 H13A 109.5 . . ?
C3 C13 H13B 109.5 . . ?
H13A C13 H13B 109.5 . . ?
C3 C13 H13C 109.5 . . ?
H13A C13 H13C 109.5 . . ?
H13B C13 H13C 109.5 . . ?
N3 C25 C24 124.5(2) . . ?
N3 C25 H25 117.8 . . ?
C24 C25 H25 117.8 . . ?
C26 C9 C10 109.0(4) . . ?
C26 C9 C8 131.2(5) . . ?
C10 C9 C8 119.9(3) . . ?
C11 C15 H15A 109.5 . . ?
C11 C15 H15B 109.5 . . ?
H15A C15 H15B 109.5 . . ?
C11 C15 H15C 109.5 . . ?
H15A C15 H15C 109.5 . . ?
H15B C15 H15C 109.5 . . ?
C9 C26 H26A 109.5 . . ?
C9 C26 H26B 109.5 . . ?
H26A C26 H26B 109.5 . . ?
C9 C26 H26C 109.5 . . ?
H26A C26 H26C 109.5 . . ?
H26B C26 H26C 109.5 . . ?
O1 S1A O2A 114.5(10) . . ?
O1 S1A N1A 91.1(12) . . ?
O2A S1A N1A 112.9(16) . . ?
O1 S1A C1 149.1(5) . . ?
O2A S1A C1 90.5(10) . . ?
N1A S1A C1 95.6(10) . . ?
C7 N1A S1A 120(2) . . ?
C7 N1A H1A 120.1 . . ?
S1A N1A H1A 120.1 . . ?

loop_
_geom_bond_atom_site_label_1
_geom_bond_atom_site_label_2
_geom_bond_distance
_geom_bond_site_symmetry_2
_geom_bond_publ_flag
S1 O2 1.4361(16) . ?
S1 O1 1.4439(16) . ?
S1 N1 1.6358(17) . ?
S1 C7 1.776(2) . ?
O1 S1A 1.382(8) . ?
N1 C1 1.435(3) . ?
N1 H1 0.87(3) . ?
N2 C20 1.338(3) . ?
N2 C16 1.349(3) . ?
C5 C4 1.392(3) . ?
C5 C6 1.416(3) . ?
C5 C14 1.489(3) . ?
C18 C17 1.391(3) . ?
C18 C19 1.399(3) . ?
C18 C23 1.479(3) . ?
C6 C1 1.383(3) . ?
C6 H6 0.9300 . ?
N3 C21 1.338(3) . ?
N3 C25 1.339(3) . ?
C23 C22 1.392(3) . ?
C23 C24 1.395(3) . ?
C22 C21 1.378(3) . ?
C22 H22 0.9300 . ?
C4 C3 1.395(3) . ?
C4 H4 0.9300 . ?
C17 C16 1.378(3) . ?
C17 H17 0.9300 . ?
C19 C20 1.372(3) . ?
C19 H19 0.9300 . ?
C2 C1 1.387(3) . ?
C2 C3 1.393(3) . ?
C2 H2 0.9300 . ?
C3 C13 1.510(3) . ?
C7 N1A 1.21(3) . ?
C7 C12 1.379(3) . ?
C7 C8 1.384(3) . ?
C20 H20 0.9300 . ?
C1 S1A 1.893(7) . ?
C16 H16 0.9300 . ?
C24 C25 1.382(4) . ?
C24 H24 0.9300 . ?
C8 C9 1.397(3) . ?
C8 H8 0.9300 . ?
C21 H21 0.9300 . ?
C14 H14A 0.9600 . ?
C14 H14B 0.9600 . ?
C14 H14C 0.9600 . ?
C11 C10 1.394(4) . ?
C11 C12 1.415(3) . ?
C11 C15 1.444(4) . ?
C10 C9 1.359(4) . ?
C10 H10 0.9300 . ?
C12 H12 0.9300 . ?
C13 H13A 0.9600 . ?
C13 H13B 0.9600 . ?
C13 H13C 0.9600 . ?
C25 H25 0.9300 . ?
C9 C26 1.177(7) . ?
C15 H15A 0.9600 . ?
C15 H15B 0.9600 . ?
C15 H15C 0.9600 . ?
C26 H26A 0.9600 . ?
C26 H26B 0.9600 . ?
C26 H26C 0.9600 . ?
S1A O2A 1.43(2) . ?
S1A N1A 1.70(2) . ?
N1A H1A 0.8600 . ?

loop_
_geom_hbond_atom_site_label_D
_geom_hbond_atom_site_label_H
_geom_hbond_atom_site_label_A
_geom_hbond_site_symmetry_D
_geom_hbond_site_symmetry_H
_geom_hbond_site_symmetry_A
_geom_hbond_distance_DA
_geom_hbond_distance_DH
_geom_hbond_distance_HA
_geom_hbond_angle_DHA
_geom_hbond_publ_flag
N1 H1 N2 . . . 2.953(3) 0.87(3) 2.08(3) 175(2) no

loop_
_geom_torsion_atom_site_label_1
_geom_torsion_atom_site_label_2
_geom_torsion_atom_site_label_3
_geom_torsion_atom_site_label_4
_geom_torsion
_geom_torsion_site_symmetry_1
_geom_torsion_site_symmetry_2
_geom_torsion_site_symmetry_3
_geom_torsion_site_symmetry_4
_geom_torsion_publ_flag
O2 S1 N1 C1 174.55(16) . . . . ?
O1 S1 N1 C1 -56.22(18) . . . . ?
C7 S1 N1 C1 59.92(19) . . . . ?
C4 C5 C6 C1 -0.3(3) . . . . ?
C14 C5 C6 C1 -179.08(17) . . . . ?
C17 C18 C23 C22 -33.8(3) . . . . ?
C19 C18 C23 C22 144.10(18) . . . . ?
C17 C18 C23 C24 147.39(19) . . . . ?
C19 C18 C23 C24 -34.7(3) . . . . ?
C24 C23 C22 C21 0.8(3) . . . . ?
C18 C23 C22 C21 -178.03(18) . . . . ?
C6 C5 C4 C3 -0.5(3) . . . . ?
C14 C5 C4 C3 178.18(17) . . . . ?
C19 C18 C17 C16 -0.9(3) . . . . ?
C23 C18 C17 C16 177.18(18) . . . . ?
C17 C18 C19 C20 1.7(3) . . . . ?
C23 C18 C19 C20 -176.28(17) . . . . ?
C1 C2 C3 C4 0.0(3) . . . . ?
C1 C2 C3 C13 -179.73(17) . . . . ?
C5 C4 C3 C2 0.7(3) . . . . ?
C5 C4 C3 C13 -179.55(17) . . . . ?
O2 S1 C7 C12 -35.15(18) . . . . ?
O1 S1 C7 C12 -165.86(15) . . . . ?
N1 S1 C7 C12 77.04(17) . . . . ?
O2 S1 C7 C8 146.10(16) . . . . ?
O1 S1 C7 C8 15.39(18) . . . . ?
N1 S1 C7 C8 -101.71(17) . . . . ?
C16 N2 C20 C19 -0.6(3) . . . . ?
C18 C19 C20 N2 -1.1(3) . . . . ?
C5 C6 C1 C2 1.1(3) . . . . ?
C5 C6 C1 N1 179.34(16) . . . . ?
C5 C6 C1 S1A 173.9(3) . . . . ?
C3 C2 C1 C6 -0.9(3) . . . . ?
C3 C2 C1 N1 -179.29(16) . . . . ?
C3 C2 C1 S1A -164.6(6) . . . . ?
S1 N1 C1 C6 25.1(3) . . . . ?
S1 N1 C1 C2 -156.56(15) . . . . ?
C20 N2 C16 C17 1.6(3) . . . . ?
C18 C17 C16 N2 -0.8(3) . . . . ?
C22 C23 C24 C25 0.5(3) . . . . ?
C18 C23 C24 C25 179.31(18) . . . . ?
N1A C7 C8 C9 155.5(19) . . . . ?
C12 C7 C8 C9 0.2(3) . . . . ?
S1 C7 C8 C9 178.92(16) . . . . ?
C25 N3 C21 C22 0.6(3) . . . . ?
C23 C22 C21 N3 -1.4(3) . . . . ?
C12 C11 C10 C9 0.1(3) . . . . ?
C15 C11 C10 C9 180.0(2) . . . . ?
N1A C7 C12 C11 -163.9(12) . . . . ?
C8 C7 C12 C11 0.1(3) . . . . ?
S1 C7 C12 C11 -178.61(15) . . . . ?
C10 C11 C12 C7 -0.2(3) . . . . ?
C15 C11 C12 C7 179.8(2) . . . . ?
C21 N3 C25 C24 0.8(3) . . . . ?
C23 C24 C25 N3 -1.4(3) . . . . ?
C11 C10 C9 C26 -179.2(4) . . . . ?
C11 C10 C9 C8 0.3(3) . . . . ?
C7 C8 C9 C26 178.9(5) . . . . ?
C7 C8 C9 C10 -0.4(3) . . . . ?
C6 C1 S1A O1 14.7(10) . . . . ?
C2 C1 S1A O1 -179.4(6) . . . . ?
C6 C1 S1A O2A -130.7(9) . . . . ?
C2 C1 S1A O2A 35.3(12) . . . . ?
C6 C1 S1A N1A 116.2(13) . . . . ?
C2 C1 S1A N1A -77.8(14) . . . . ?
C12 C7 N1A S1A 165.4(16) . . . . ?
C8 C7 N1A S1A 6(3) . . . . ?
O1 S1A N1A C7 57.0(19) . . . . ?
O2A S1A N1A C7 174.3(18) . . . . ?
C1 S1A N1A C7 -93(2) . . . . ?
